data_2106070
loop_
_publ_author_name
'Kawamura, K.'
'Kawahara, A.'

_publ_section_title
;
 The crystal structure of synthetic copper sodium silicate
;
_journal_name_full 'Acta Crystallographica B (24,1968-38,1982)'
_journal_page_first 1071
_journal_page_last 1075
_journal_volume 33
_journal_year 1977
_chemical_compound_source Synthetic
_chemical_formula_sum 'Cu Na2 O10 Si4'
_chemical_name_systematic 'Cu Na2 Si4 O10'
_space_group_IT_number 2
_symmetry_space_group_name_Hall '-P 1'
_symmetry_space_group_name_H-M 'P -1'
_cell_angle_alpha 118.2
_cell_angle_beta 116.53
_cell_angle_gamma 93.65
_cell_formula_units_Z 2
_cell_length_a 10.613
_cell_length_b 7.85
_cell_length_c 6.944
_cell_volume 427.579
_citation_journal_id_ASTM ACBCAR
_database_code_amcsd 0020111
_exptl_crystal_density_diffrn 2.966
_cod_data_source_file Kawamura_ACBCAR_1977_1474.cif
_cod_data_source_block Cu1Na2O10Si4
_cod_original_formula_sum 'Cu1 Na2 O10 Si4'
_cod_database_code 2106070
_amcsd_formula_title CuNa2Si4O10

loop_
_space_group_symop_operation_xyz
x,y,z
-x,-y,-z

loop_
_atom_site_label
_atom_site_type_symbol
_atom_site_fract_x
_atom_site_fract_y
_atom_site_fract_z
_atom_site_occupancy
_atom_site_U_iso_or_equiv
Na1 Na+1 0.0209 0.2413 0.9209 1 0.0
Cu1 Cu+2 0.4259 0.287 0.4702 1 0.0
Si1 Si+4 0.8079 0.0601 0.1054 1 0.0
O8 O-2 0.8189 0.3707 0.7729 1 0.0
O5 O-2 0.5731 0.3539 0.3931 1 0.0
Na2 Na+1 0.4205 0.2731 0.9564 1 0.0
O6 O-2 0.579 0.3528 0.8167 1 0.0
O1 O-2 0.9875 0.1047 0.2856 1 0.0
O7 O-2 0.1442 0.3959 0.7819 1 0.0
O2 O-2 0.7399 0.1297 0.2883 1 0.0
Si2 Si+4 0.1461 0.2939 0.5152 1 0.0
Si3 Si+4 0.7367 0.3452 0.4918 1 0.0
Si4 Si+4 0.7494 0.3777 0.9433 1 0.0
O4 O-2 0.2826 0.2183 0.5466 1 0.0
O10 O-2 0.7951 0.204 0.9961 1 0.0
O9 O-2 0.1444 0.4668 0.4481 1 0.0
O3 O-2 0.2678 0.1789 0.1096 1 0.0

loop_
_cod_related_entry_id
_cod_related_entry_database
_cod_related_entry_code
1 AMCSD 0020111
